data_1513941
loop_
_publ_author_name
'Gulevskaya, Anna V.'
'Tyaglivy, Alexander S.'
'Pozharskii, Alexander F.'
'Nelina-Nemtseva, Julia I'
'Steglenko, Dmitry V.'

_publ_section_title
;
 Heterocyclization of Enediynes Promoted by Sodium Azide: A Case of
 Ambiguity of X-ray Data and Structure Revision.
;
_journal_issue 6
_journal_name_full 'Organic letters'
_journal_page_first 1582
_journal_page_last 1585
_journal_paper_doi 10.1021/ol500125j
_journal_volume 16
_journal_year 2014
_chemical_formula_moiety 'C36 H19 N7'
_chemical_formula_sum 'C36 H19 N7'
_chemical_formula_weight 549.58
_chemical_name_systematic
; 
 ? 
;
_space_group_IT_number 2
_symmetry_cell_setting triclinic
_symmetry_space_group_name_Hall '-P 1'
_symmetry_space_group_name_H-M 'P -1'
_atom_sites_solution_hydrogens geom
_atom_sites_solution_primary direct
_atom_sites_solution_secondary difmap
_audit_creation_method SHELXL-97
_cell_angle_alpha 87.143(2)
_cell_angle_beta 83.175(2)
_cell_angle_gamma 73.598(2)
_cell_formula_units_Z 2
_cell_length_a 7.6291(6)
_cell_length_b 12.2206(10)
_cell_length_c 14.8111(12)
_cell_measurement_reflns_used 5842
_cell_measurement_temperature 120(2)
_cell_measurement_theta_max 31.19
_cell_measurement_theta_min 2.20
_cell_volume 1315.10(18)
_computing_cell_refinement 'SAINT (Bruker, 2009)'
_computing_data_collection 'APEX (Bruker, 2009)'
_computing_data_reduction 'SAINT (Bruker, 2009)'
_computing_molecular_graphics 'SHELXTL (Sheldrick, 2008)'
_computing_publication_material 'SHELXTL (Sheldrick, 2008) and PLATON (Spek, 2009)'
_computing_structure_refinement 'SHELXTL (Sheldrick, 2008)'
_computing_structure_solution 'SHELXTL (Sheldrick, 2008)'
_diffrn_ambient_temperature 120(2)
_diffrn_measured_fraction_theta_full 0.992
_diffrn_measured_fraction_theta_max 0.992
_diffrn_measurement_device_type 'Bruker APEX-II CCD'
_diffrn_measurement_method '\f and \w scans'
_diffrn_radiation_monochromator graphite
_diffrn_radiation_source 'sealed tube'
_diffrn_radiation_type MoK\a
_diffrn_radiation_wavelength 0.71073
_diffrn_reflns_av_R_equivalents 0.0283
_diffrn_reflns_av_sigmaI/netI 0.0402
_diffrn_reflns_limit_h_max 11
_diffrn_reflns_limit_h_min -11
_diffrn_reflns_limit_k_max 17
_diffrn_reflns_limit_k_min -17
_diffrn_reflns_limit_l_max 21
_diffrn_reflns_limit_l_min -21
_diffrn_reflns_number 18987
_diffrn_reflns_theta_full 31.23
_diffrn_reflns_theta_max 31.23
_diffrn_reflns_theta_min 2.20
_diffrn_standards_decay_% 0
_diffrn_standards_number 0
_exptl_absorpt_coefficient_mu 0.086
_exptl_absorpt_correction_type none
_exptl_crystal_colour yellow
_exptl_crystal_density_diffrn 1.388
_exptl_crystal_density_method 'not measured'
_exptl_crystal_description prizm
_exptl_crystal_F_000 568
_exptl_crystal_size_max 0.28
_exptl_crystal_size_mid 0.25
_exptl_crystal_size_min 0.18
_refine_diff_density_max 0.400
_refine_diff_density_min -0.324
_refine_diff_density_rms 0.057
_refine_ls_extinction_method none
_refine_ls_goodness_of_fit_ref 1.023
_refine_ls_hydrogen_treatment constr
_refine_ls_matrix_type full
_refine_ls_number_parameters 388
_refine_ls_number_reflns 8490
_refine_ls_number_restraints 0
_refine_ls_restrained_S_all 1.023
_refine_ls_R_factor_all 0.0645
_refine_ls_R_factor_gt 0.0481
_refine_ls_shift/su_max 0.000
_refine_ls_shift/su_mean 0.000
_refine_ls_structure_factor_coef Fsqd
_refine_ls_weighting_details 'calc w=1/[\s^2^(Fo^2^)+(0.0714P)^2^+0.2044P] where P=(Fo^2^+2Fc^2^)/3'
_refine_ls_weighting_scheme calc
_refine_ls_wR_factor_gt 0.1216
_refine_ls_wR_factor_ref 0.1338
_reflns_number_gt 6476
_reflns_number_total 8490
_reflns_threshold_expression I>2\s(I)
_cod_data_source_file ol500125j_si_004.cif
_cod_data_source_block s4
_cod_depositor_comments
;
The following automatic conversions were performed:

'_symmetry_cell_setting' value 'Triclinic' changed to 'triclinic'
according to
/usr/data/users/saulius/crontab/automatic-downloads/current/ACS/lib/dictionaries/cif_core.dic
dictionary named 'cif_core.dic' version 2.4.2 from 2011-04-26.

Automatic conversion script
Id: cif_fix_values 2281 2013-09-26 08:29:07Z andrius 
;
_cod_database_code 1513941

loop_
_symmetry_equiv_pos_as_xyz
'x, y, z'
'-x, -y, -z'

loop_
_atom_site_label
_atom_site_type_symbol
_atom_site_fract_x
_atom_site_fract_y
_atom_site_fract_z
_atom_site_U_iso_or_equiv
_atom_site_adp_type
_atom_site_occupancy
_atom_site_symmetry_multiplicity
_atom_site_calc_flag
_atom_site_refinement_flags
N1 N 0.87745(12) -0.09497(8) 0.52076(6) 0.01620(18) Uani 1 1 d .
N2 N 0.96824(13) -0.11808(8) 0.70398(6) 0.01718(18) Uani 1 1 d .
N3 N 0.57412(12) 0.16338(8) 0.62475(6) 0.01488(17) Uani 1 1 d .
N4 N 0.44046(13) 0.24984(8) 0.59061(6) 0.01838(19) Uani 1 1 d .
N5 N 0.43900(13) 0.22678(8) 0.50524(6) 0.01893(19) Uani 1 1 d .
N6 N 0.65116(13) 0.04090(8) 0.06872(6) 0.01779(18) Uani 1 1 d .
N7 N 0.84780(13) -0.08557(8) 0.21020(6) 0.01770(18) Uani 1 1 d .
C1 C 0.53869(14) 0.25269(9) 0.77752(7) 0.01544(19) Uani 1 1 d .
C2 C 0.48876(15) 0.22713(10) 0.86849(7) 0.0190(2) Uani 1 1 d .
H2A H 0.4949 0.1506 0.8866 0.023 Uiso 1 1 calc R
C3 C 0.43024(16) 0.31299(11) 0.93249(8) 0.0240(2) Uani 1 1 d .
H3A H 0.3955 0.2951 0.9940 0.029 Uiso 1 1 calc R
C4 C 0.42267(17) 0.42476(11) 0.90650(8) 0.0259(3) Uani 1 1 d .
H4A H 0.3831 0.4834 0.9503 0.031 Uiso 1 1 calc R
C5 C 0.47296(17) 0.45105(10) 0.81634(8) 0.0243(2) Uani 1 1 d .
H5A H 0.4683 0.5276 0.7989 0.029 Uiso 1 1 calc R
C6 C 0.52987(16) 0.36594(10) 0.75189(8) 0.0205(2) Uani 1 1 d .
H6A H 0.5629 0.3845 0.6904 0.025 Uiso 1 1 calc R
C7 C 0.62142(14) 0.15726(9) 0.71433(7) 0.01495(19) Uani 1 1 d .
C8 C 0.75195(14) 0.06278(9) 0.73771(7) 0.0161(2) Uani 1 1 d .
H8A H 0.7857 0.0560 0.7979 0.019 Uiso 1 1 calc R
C9 C 0.84161(14) -0.02777(9) 0.67522(7) 0.01502(19) Uani 1 1 d .
C10 C 1.05233(14) -0.19827(9) 0.64094(7) 0.0168(2) Uani 1 1 d .
C11 C 1.19306(16) -0.29483(10) 0.66650(8) 0.0217(2) Uani 1 1 d .
H11A H 1.2251 -0.3030 0.7270 0.026 Uiso 1 1 calc R
C12 C 1.28184(17) -0.37565(10) 0.60365(8) 0.0247(2) Uani 1 1 d .
H12A H 1.3762 -0.4398 0.6208 0.030 Uiso 1 1 calc R
C13 C 1.23509(17) -0.36517(10) 0.51297(8) 0.0239(2) Uani 1 1 d .
H13A H 1.2981 -0.4227 0.4705 0.029 Uiso 1 1 calc R
C14 C 1.10081(16) -0.27359(10) 0.48593(8) 0.0207(2) Uani 1 1 d .
H14A H 1.0705 -0.2677 0.4252 0.025 Uiso 1 1 calc R
C15 C 1.00665(14) -0.18704(9) 0.54927(7) 0.0165(2) Uani 1 1 d .
C16 C 0.79714(14) -0.01722(9) 0.58348(7) 0.01430(19) Uani 1 1 d .
C17 C 0.65751(14) 0.08349(9) 0.56008(7) 0.01461(19) Uani 1 1 d .
C18 C 0.57001(14) 0.12589(9) 0.48320(7) 0.0161(2) Uani 1 1 d .
C19 C 0.60910(15) 0.08100(9) 0.39429(7) 0.0174(2) Uani 1 1 d .
C20 C 0.65346(15) 0.04344(10) 0.31879(7) 0.0179(2) Uani 1 1 d .
C21 C 0.70862(14) 0.00677(9) 0.22673(7) 0.0159(2) Uani 1 1 d .
C22 C 0.61190(15) 0.07261(9) 0.15471(7) 0.0167(2) Uani 1 1 d .
C23 C 0.47062(16) 0.17586(10) 0.17707(7) 0.0202(2) Uani 1 1 d .
C24 C 0.35645(16) 0.26219(10) 0.20081(8) 0.0205(2) Uani 1 1 d .
C25 C 0.22271(15) 0.36532(9) 0.23083(8) 0.0191(2) Uani 1 1 d .
C26 C 0.19959(16) 0.39438(10) 0.32301(8) 0.0219(2) Uani 1 1 d .
H26A H 0.2712 0.3457 0.3652 0.026 Uiso 1 1 calc R
C27 C 0.07075(18) 0.49511(11) 0.35179(9) 0.0280(3) Uani 1 1 d .
H27A H 0.0536 0.5147 0.4141 0.034 Uiso 1 1 calc R
C28 C -0.03311(18) 0.56737(11) 0.29068(10) 0.0310(3) Uani 1 1 d .
H28A H -0.1195 0.6365 0.3111 0.037 Uiso 1 1 calc R
C29 C -0.01084(17) 0.53865(11) 0.19977(10) 0.0283(3) Uani 1 1 d .
H29A H -0.0827 0.5880 0.1580 0.034 Uiso 1 1 calc R
C30 C 0.11603(16) 0.43817(10) 0.16954(8) 0.0232(2) Uani 1 1 d .
H30A H 0.1306 0.4187 0.1072 0.028 Uiso 1 1 calc R
C31 C 0.79363(15) -0.05519(9) 0.05101(7) 0.0164(2) Uani 1 1 d .
C32 C 0.84031(16) -0.09420(10) -0.03943(7) 0.0212(2) Uani 1 1 d .
H32A H 0.7693 -0.0561 -0.0861 0.025 Uiso 1 1 calc R
C33 C 0.98792(17) -0.18688(11) -0.05958(8) 0.0254(2) Uani 1 1 d .
H33A H 1.0199 -0.2123 -0.1205 0.030 Uiso 1 1 calc R
C34 C 1.09303(17) -0.24499(11) 0.00948(9) 0.0259(2) Uani 1 1 d .
H34A H 1.1968 -0.3081 -0.0058 0.031 Uiso 1 1 calc R
C35 C 1.04727(16) -0.21150(10) 0.09856(8) 0.0223(2) Uani 1 1 d .
H35A H 1.1176 -0.2521 0.1446 0.027 Uiso 1 1 calc R
C36 C 0.89482(14) -0.11617(9) 0.12109(7) 0.0164(2) Uani 1 1 d .

loop_
_atom_site_aniso_label
_atom_site_aniso_U_11
_atom_site_aniso_U_22
_atom_site_aniso_U_33
_atom_site_aniso_U_23
_atom_site_aniso_U_13
_atom_site_aniso_U_12
N1 0.0169(4) 0.0175(4) 0.0145(4) -0.0023(3) 0.0002(3) -0.0058(3)
N2 0.0177(4) 0.0175(4) 0.0152(4) -0.0002(3) -0.0008(3) -0.0034(3)
N3 0.0146(4) 0.0179(4) 0.0110(4) -0.0012(3) -0.0009(3) -0.0028(3)
N4 0.0169(4) 0.0216(5) 0.0143(4) 0.0005(3) -0.0034(3) -0.0009(3)
N5 0.0179(4) 0.0239(5) 0.0140(4) -0.0009(3) -0.0022(3) -0.0040(4)
N6 0.0197(4) 0.0190(4) 0.0140(4) 0.0001(3) -0.0024(3) -0.0042(3)
N7 0.0182(4) 0.0206(4) 0.0148(4) -0.0011(3) -0.0036(3) -0.0053(3)
C1 0.0140(4) 0.0188(5) 0.0130(4) -0.0024(4) -0.0020(3) -0.0031(4)
C2 0.0195(5) 0.0220(5) 0.0142(4) -0.0014(4) -0.0003(4) -0.0041(4)
C3 0.0243(6) 0.0307(6) 0.0139(5) -0.0060(4) -0.0015(4) -0.0019(5)
C4 0.0254(6) 0.0270(6) 0.0232(5) -0.0115(5) -0.0057(4) -0.0008(5)
C5 0.0246(6) 0.0192(5) 0.0290(6) -0.0029(4) -0.0060(5) -0.0043(4)
C6 0.0209(5) 0.0212(5) 0.0185(5) 0.0002(4) -0.0026(4) -0.0042(4)
C7 0.0161(5) 0.0184(5) 0.0105(4) -0.0005(3) -0.0003(3) -0.0056(4)
C8 0.0175(5) 0.0190(5) 0.0116(4) -0.0009(4) -0.0015(4) -0.0045(4)
C9 0.0148(5) 0.0175(5) 0.0126(4) 0.0001(4) -0.0004(3) -0.0048(4)
C10 0.0168(5) 0.0160(5) 0.0174(5) 0.0001(4) 0.0003(4) -0.0050(4)
C11 0.0218(5) 0.0199(5) 0.0208(5) 0.0015(4) -0.0014(4) -0.0020(4)
C12 0.0233(6) 0.0191(5) 0.0276(6) 0.0008(4) 0.0006(4) -0.0008(4)
C13 0.0241(6) 0.0196(5) 0.0257(6) -0.0044(4) 0.0041(4) -0.0046(4)
C14 0.0236(5) 0.0192(5) 0.0189(5) -0.0041(4) 0.0017(4) -0.0064(4)
C15 0.0170(5) 0.0167(5) 0.0163(5) -0.0006(4) -0.0001(4) -0.0064(4)
C16 0.0141(4) 0.0173(5) 0.0123(4) -0.0005(4) -0.0002(3) -0.0061(4)
C17 0.0151(4) 0.0180(5) 0.0112(4) -0.0021(3) 0.0002(3) -0.0058(4)
C18 0.0153(5) 0.0205(5) 0.0131(4) -0.0002(4) -0.0019(3) -0.0061(4)
C19 0.0163(5) 0.0219(5) 0.0151(5) 0.0013(4) -0.0037(4) -0.0065(4)
C20 0.0178(5) 0.0217(5) 0.0153(5) 0.0007(4) -0.0040(4) -0.0066(4)
C21 0.0165(5) 0.0193(5) 0.0133(4) -0.0002(4) -0.0027(4) -0.0068(4)
C22 0.0171(5) 0.0182(5) 0.0150(4) -0.0001(4) -0.0021(4) -0.0050(4)
C23 0.0216(5) 0.0223(5) 0.0164(5) 0.0002(4) -0.0038(4) -0.0048(4)
C24 0.0219(5) 0.0212(5) 0.0182(5) -0.0002(4) -0.0029(4) -0.0052(4)
C25 0.0170(5) 0.0198(5) 0.0204(5) -0.0016(4) -0.0010(4) -0.0052(4)
C26 0.0233(6) 0.0237(5) 0.0199(5) -0.0015(4) -0.0022(4) -0.0085(4)
C27 0.0272(6) 0.0290(6) 0.0287(6) -0.0115(5) 0.0052(5) -0.0108(5)
C28 0.0216(6) 0.0228(6) 0.0466(8) -0.0091(5) 0.0031(5) -0.0042(5)
C29 0.0197(6) 0.0229(6) 0.0412(7) 0.0032(5) -0.0080(5) -0.0029(4)
C30 0.0220(5) 0.0234(6) 0.0233(5) 0.0013(4) -0.0044(4) -0.0045(4)
C31 0.0182(5) 0.0169(5) 0.0145(4) 0.0003(4) -0.0017(4) -0.0057(4)
C32 0.0261(6) 0.0238(5) 0.0133(4) -0.0011(4) -0.0016(4) -0.0067(4)
C33 0.0281(6) 0.0284(6) 0.0188(5) -0.0072(4) 0.0014(4) -0.0070(5)
C34 0.0227(6) 0.0249(6) 0.0271(6) -0.0079(5) -0.0015(4) -0.0008(4)
C35 0.0207(5) 0.0215(5) 0.0234(5) -0.0024(4) -0.0060(4) -0.0023(4)
C36 0.0171(5) 0.0177(5) 0.0151(4) -0.0005(4) -0.0031(4) -0.0056(4)

loop_
_atom_type_symbol
_atom_type_description
_atom_type_scat_dispersion_real
_atom_type_scat_dispersion_imag
_atom_type_scat_source
C C 0.0033 0.0016 'International Tables Vol C Tables 4.2.6.8 and 6.1.1.4'
H H 0.0000 0.0000 'International Tables Vol C Tables 4.2.6.8 and 6.1.1.4'
N N 0.0061 0.0033 'International Tables Vol C Tables 4.2.6.8 and 6.1.1.4'

loop_
_geom_angle_atom_site_label_1
_geom_angle_atom_site_label_2
_geom_angle_atom_site_label_3
_geom_angle
C16 N1 C15 115.48(9)
C9 N2 C10 115.96(9)
N4 N3 C17 111.06(8)
N4 N3 C7 124.77(9)
C17 N3 C7 124.17(9)
N5 N4 N3 107.02(8)
N4 N5 C18 109.63(9)
C22 N6 C31 116.27(9)
C21 N7 C36 116.29(9)
C2 C1 C6 119.13(10)
C2 C1 C7 118.48(9)
C6 C1 C7 121.92(9)
C3 C2 C1 120.48(11)
C3 C2 H2A 119.8
C1 C2 H2A 119.8
C4 C3 C2 119.94(11)
C4 C3 H3A 120.0
C2 C3 H3A 120.0
C3 C4 C5 120.07(11)
C3 C4 H4A 120.0
C5 C4 H4A 120.0
C6 C5 C4 120.31(11)
C6 C5 H5A 119.8
C4 C5 H5A 119.8
C5 C6 C1 120.07(11)
C5 C6 H6A 120.0
C1 C6 H6A 120.0
C8 C7 N3 116.79(9)
C8 C7 C1 122.13(9)
N3 C7 C1 121.00(9)
C7 C8 C9 122.78(9)
C7 C8 H8A 118.6
C9 C8 H8A 118.6
N2 C9 C16 121.72(9)
N2 C9 C8 118.89(9)
C16 C9 C8 119.36(9)
N2 C10 C11 118.72(10)
N2 C10 C15 121.91(10)
C11 C10 C15 119.35(10)
C12 C11 C10 119.70(11)
C12 C11 H11A 120.1
C10 C11 H11A 120.1
C11 C12 C13 120.95(11)
C11 C12 H12A 119.5
C13 C12 H12A 119.5
C14 C13 C12 120.99(11)
C14 C13 H13A 119.5
C12 C13 H13A 119.5
C13 C14 C15 119.66(11)
C13 C14 H14A 120.2
C15 C14 H14A 120.2
N1 C15 C14 118.99(10)
N1 C15 C10 121.66(9)
C14 C15 C10 119.34(10)
N1 C16 C9 123.26(10)
N1 C16 C17 119.75(9)
C9 C16 C17 116.99(9)
N3 C17 C18 103.91(9)
N3 C17 C16 119.78(9)
C18 C17 C16 136.27(9)
N5 C18 C17 108.37(9)
N5 C18 C19 123.19(9)
C17 C18 C19 128.35(10)
C20 C19 C18 175.84(11)
C19 C20 C21 175.71(12)
N7 C21 C20 118.88(9)
N7 C21 C22 122.06(9)
C20 C21 C22 119.05(9)
N6 C22 C23 119.01(10)
N6 C22 C21 122.06(10)
C23 C22 C21 118.93(9)
C24 C23 C22 175.99(12)
C23 C24 C25 178.66(13)
C30 C25 C26 119.63(11)
C30 C25 C24 120.96(10)
C26 C25 C24 119.41(10)
C27 C26 C25 119.26(11)
C27 C26 H26A 120.4
C25 C26 H26A 120.4
C28 C27 C26 120.85(12)
C28 C27 H27A 119.6
C26 C27 H27A 119.6
C27 C28 C29 119.95(11)
C27 C28 H28A 120.0
C29 C28 H28A 120.0
C28 C29 C30 120.25(12)
C28 C29 H29A 119.9
C30 C29 H29A 119.9
C29 C30 C25 120.06(11)
C29 C30 H30A 120.0
C25 C30 H30A 120.0
N6 C31 C32 118.85(10)
N6 C31 C36 121.54(9)
C32 C31 C36 119.60(10)
C33 C32 C31 119.92(11)
C33 C32 H32A 120.0
C31 C32 H32A 120.0
C32 C33 C34 120.50(11)
C32 C33 H33A 119.8
C34 C33 H33A 119.8
C35 C34 C33 120.93(11)
C35 C34 H34A 119.5
C33 C34 H34A 119.5
C34 C35 C36 119.57(11)
C34 C35 H35A 120.2
C36 C35 H35A 120.2
N7 C36 C35 119.00(10)
N7 C36 C31 121.61(10)
C35 C36 C31 119.38(10)

loop_
_geom_bond_atom_site_label_1
_geom_bond_atom_site_label_2
_geom_bond_distance
N1 C16 1.3287(13)
N1 C15 1.3568(14)
N2 C9 1.3347(13)
N2 C10 1.3556(13)
N3 N4 1.3685(12)
N3 C17 1.3686(13)
N3 C7 1.4087(13)
N4 N5 1.3111(12)
N5 C18 1.3756(14)
N6 C22 1.3247(13)
N6 C31 1.3679(14)
N7 C21 1.3228(14)
N7 C36 1.3679(13)
C1 C2 1.4005(14)
C1 C6 1.4018(15)
C1 C7 1.4789(14)
C2 C3 1.3903(15)
C2 H2A 0.9500
C3 C4 1.3877(18)
C3 H3A 0.9500
C4 C5 1.3924(18)
C4 H4A 0.9500
C5 C6 1.3881(16)
C5 H5A 0.9500
C6 H6A 0.9500
C7 C8 1.3555(15)
C8 C9 1.4399(14)
C8 H8A 0.9500
C9 C16 1.4302(14)
C10 C11 1.4231(15)
C10 C15 1.4321(15)
C11 C12 1.3655(16)
C11 H11A 0.9500
C12 C13 1.4207(18)
C12 H12A 0.9500
C13 C14 1.3667(17)
C13 H13A 0.9500
C14 C15 1.4228(15)
C14 H14A 0.9500
C16 C17 1.4402(14)
C17 C18 1.3918(14)
C18 C19 1.4178(14)
C19 C20 1.2038(15)
C20 C21 1.4335(14)
C21 C22 1.4478(15)
C22 C23 1.4326(15)
C23 C24 1.2002(16)
C24 C25 1.4315(15)
C25 C30 1.4018(16)
C25 C26 1.4060(15)
C26 C27 1.3901(17)
C26 H26A 0.9500
C27 C28 1.386(2)
C27 H27A 0.9500
C28 C29 1.387(2)
C28 H28A 0.9500
C29 C30 1.3877(17)
C29 H29A 0.9500
C30 H30A 0.9500
C31 C32 1.4153(14)
C31 C36 1.4202(15)
C32 C33 1.3688(16)
C32 H32A 0.9500
C33 C34 1.4122(18)
C33 H33A 0.9500
C34 C35 1.3763(16)
C34 H34A 0.9500
C35 C36 1.4151(15)
C35 H35A 0.9500

loop_
_geom_torsion_atom_site_label_1
_geom_torsion_atom_site_label_2
_geom_torsion_atom_site_label_3
_geom_torsion_atom_site_label_4
_geom_torsion
C17 N3 N4 N5 -0.65(12)
C7 N3 N4 N5 178.88(9)
N3 N4 N5 C18 0.18(12)
C6 C1 C2 C3 0.35(16)
C7 C1 C2 C3 172.62(10)
C1 C2 C3 C4 -0.60(17)
C2 C3 C4 C5 0.24(18)
C3 C4 C5 C6 0.37(18)
C4 C5 C6 C1 -0.62(17)
C2 C1 C6 C5 0.26(16)
C7 C1 C6 C5 -171.74(10)
N4 N3 C7 C8 177.19(10)
C17 N3 C7 C8 -3.33(15)
N4 N3 C7 C1 -5.96(15)
C17 N3 C7 C1 173.52(9)
C2 C1 C7 C8 -43.41(15)
C6 C1 C7 C8 128.64(12)
C2 C1 C7 N3 139.91(10)
C6 C1 C7 N3 -48.04(15)
N3 C7 C8 C9 0.61(15)
C1 C7 C8 C9 -176.20(9)
C10 N2 C9 C16 0.43(15)
C10 N2 C9 C8 -177.63(9)
C7 C8 C9 N2 -179.74(10)
C7 C8 C9 C16 2.16(16)
C9 N2 C10 C11 177.92(10)
C9 N2 C10 C15 -0.53(15)
N2 C10 C11 C12 -178.85(10)
C15 C10 C11 C12 -0.35(17)
C10 C11 C12 C13 -0.36(18)
C11 C12 C13 C14 0.42(19)
C12 C13 C14 C15 0.26(18)
C16 N1 C15 C14 -179.22(9)
C16 N1 C15 C10 -0.20(15)
C13 C14 C15 N1 178.08(10)
C13 C14 C15 C10 -0.97(16)
N2 C10 C15 N1 0.44(16)
C11 C10 C15 N1 -178.00(10)
N2 C10 C15 C14 179.46(10)
C11 C10 C15 C14 1.02(16)
C15 N1 C16 C9 0.10(15)
C15 N1 C16 C17 -179.74(9)
N2 C9 C16 N1 -0.23(16)
C8 C9 C16 N1 177.82(9)
N2 C9 C16 C17 179.61(9)
C8 C9 C16 C17 -2.34(14)
N4 N3 C17 C18 0.83(11)
C7 N3 C17 C18 -178.71(9)
N4 N3 C17 C16 -177.35(9)
C7 N3 C17 C16 3.11(15)
N1 C16 C17 N3 179.71(9)
C9 C16 C17 N3 -0.14(14)
N1 C16 C17 C18 2.26(19)
C9 C16 C17 C18 -177.59(11)
N4 N5 C18 C17 0.34(12)
N4 N5 C18 C19 -176.45(10)
N3 C17 C18 N5 -0.70(11)
C16 C17 C18 N5 177.02(11)
N3 C17 C18 C19 175.87(10)
C16 C17 C18 C19 -6.4(2)
C36 N7 C21 C20 -179.70(9)
C36 N7 C21 C22 -0.47(15)
C31 N6 C22 C23 176.72(9)
C31 N6 C22 C21 -2.63(15)
N7 C21 C22 N6 3.50(16)
C20 C21 C22 N6 -177.27(10)
N7 C21 C22 C23 -175.85(10)
C20 C21 C22 C23 3.38(15)
C30 C25 C26 C27 0.08(17)
C24 C25 C26 C27 179.43(11)
C25 C26 C27 C28 -0.71(18)
C26 C27 C28 C29 0.90(19)
C27 C28 C29 C30 -0.45(19)
C28 C29 C30 C25 -0.18(18)
C26 C25 C30 C29 0.36(17)
C24 C25 C30 C29 -178.98(11)
C22 N6 C31 C32 179.10(10)
C22 N6 C31 C36 -0.86(15)
N6 C31 C32 C33 176.82(10)
C36 C31 C32 C33 -3.22(17)
C31 C32 C33 C34 0.80(18)
C32 C33 C34 C35 1.4(2)
C33 C34 C35 C36 -1.20(19)
C21 N7 C36 C35 177.48(10)
C21 N7 C36 C31 -3.02(15)
C34 C35 C36 N7 178.28(11)
C34 C35 C36 C31 -1.24(17)
N6 C31 C36 N7 3.89(16)
C32 C31 C36 N7 -176.08(10)
N6 C31 C36 C35 -176.61(10)
C32 C31 C36 C35 3.43(16)
